data_7203701
loop_
_publ_author_name
'Petr \<St\<epni\<cka'
'Ivana C\'isa\<rov\'a'

_publ_section_title
;
 Preparation and hydrogen bonding in ferrocenecarboxamides substituted
 with 2-hydroxyethyl groups at the amide nitrogen atoms
;
_journal_issue 4
_journal_name_full CrystEngComm
_journal_page_first 37
_journal_paper_doi 10.1039/b417062h
_journal_volume 7
_journal_year 2005
_chemical_formula_moiety 'C20 H28 Fe N2 O6'
_chemical_formula_sum 'C20 H28 Fe N2 O6'
_chemical_formula_weight 448.29
_chemical_name_common N,N,N',N'-tetrakis(2-hydroxyethyl)-1,1'-ferrocenedicarboxamide
_chemical_name_systematic
;
N,N,N',N'-tetrakis(2-hydroxyethyl)-1,1'-ferrocenedicarboxamide
;
_space_group_IT_number 15
_symmetry_cell_setting monoclinic
_symmetry_space_group_name_Hall '-C 2yc'
_symmetry_space_group_name_H-M 'C 1 2/c 1'
_atom_sites_solution_hydrogens geom
_atom_sites_solution_primary direct
_atom_sites_solution_secondary difmap
_audit_creation_method SHELXL-97
_cell_angle_alpha 90.00
_cell_angle_beta 130.317(2)
_cell_angle_gamma 90.00
_cell_formula_units_Z 4
_cell_length_a 21.3500(3)
_cell_length_b 7.7500(4)
_cell_length_c 15.5960(5)
_cell_measurement_reflns_used 4289
_cell_measurement_temperature 150(2)
_cell_measurement_theta_max 27.48
_cell_measurement_theta_min 1.00
_cell_volume 1967.61(14)
_computing_cell_refinement 'HKL Scalepack (Otwinowski & Minor, 1997)'
_computing_data_collection 'Collect (Nonius BV, 1997-2000)'
_computing_data_reduction 'HKL Denzo and Scalepack (Otwinowski & Minor, 1997)'
_computing_molecular_graphics 'PLATON (Spek, 2001)'
_computing_structure_refinement 'SHELXL-97 (Sheldrick, 1997)'
_computing_structure_solution 'SIR97 (Altomare et al., 1994)'
_diffrn_ambient_temperature 150(2)
_diffrn_detector_area_resol_mean 9.091
_diffrn_measured_fraction_theta_full 0.999
_diffrn_measured_fraction_theta_max 0.999
_diffrn_measurement_device_type KappaCCD
_diffrn_measurement_method '\w and \p scans to fill the Ewald sphere'
_diffrn_radiation_monochromator 'horizontally mounted graphite crystal'
_diffrn_radiation_source 'fine-focus sealed tube'
_diffrn_radiation_type MoK\a
_diffrn_radiation_wavelength 0.71073
_diffrn_reflns_av_R_equivalents 0.0553
_diffrn_reflns_av_sigmaI/netI 0.0453
_diffrn_reflns_limit_h_max 27
_diffrn_reflns_limit_h_min -27
_diffrn_reflns_limit_k_max 10
_diffrn_reflns_limit_k_min -10
_diffrn_reflns_limit_l_max 20
_diffrn_reflns_limit_l_min -20
_diffrn_reflns_number 18339
_diffrn_reflns_theta_full 27.47
_diffrn_reflns_theta_max 27.47
_diffrn_reflns_theta_min 2.50
_diffrn_standards_number 0
_exptl_absorpt_coefficient_mu 0.807
_exptl_absorpt_correction_type none
_exptl_crystal_colour orange
_exptl_crystal_density_diffrn 1.513
_exptl_crystal_density_method 'not measured'
_exptl_crystal_description needle
_exptl_crystal_F_000 944
_exptl_crystal_size_max 0.20
_exptl_crystal_size_mid 0.05
_exptl_crystal_size_min 0.04
_refine_diff_density_max 0.328
_refine_diff_density_min -0.368
_refine_diff_density_rms 0.069
_refine_ls_extinction_method none
_refine_ls_goodness_of_fit_ref 1.032
_refine_ls_hydrogen_treatment mixed
_refine_ls_matrix_type full
_refine_ls_number_parameters 140
_refine_ls_number_reflns 2261
_refine_ls_number_restraints 0
_refine_ls_restrained_S_all 1.032
_refine_ls_R_factor_all 0.0553
_refine_ls_R_factor_gt 0.0365
_refine_ls_shift/su_max 0.000
_refine_ls_shift/su_mean 0.000
_refine_ls_structure_factor_coef Fsqd
_refine_ls_weighting_details 'calc w=1/[\s^2^(Fo^2^)+(0.0295P)^2^+2.2617P] where P=(Fo^2^+2Fc^2^)/3'
_refine_ls_weighting_scheme calc
_refine_ls_wR_factor_gt 0.0718
_refine_ls_wR_factor_ref 0.0785
_reflns_number_gt 1791
_reflns_number_total 2261
_reflns_threshold_expression >2sigma(I)
_cod_data_source_file b417062h.txt
_cod_data_source_block ps1064
_cod_original_cell_volume 1967.6(1)
_cod_original_sg_symbol_H-M C2/c
_cod_database_code 7203701

loop_
_symmetry_equiv_pos_as_xyz
'x, y, z'
'-x, y, -z+1/2'
'x+1/2, y+1/2, z'
'-x+1/2, y+1/2, -z+1/2'
'-x, -y, -z'
'x, -y, z-1/2'
'-x+1/2, -y+1/2, -z'
'x+1/2, -y+1/2, z-1/2'

loop_
_atom_site_label
_atom_site_type_symbol
_atom_site_fract_x
_atom_site_fract_y
_atom_site_fract_z
_atom_site_U_iso_or_equiv
_atom_site_adp_type
_atom_site_occupancy
_atom_site_symmetry_multiplicity
_atom_site_calc_flag
_atom_site_refinement_flags
_atom_site_disorder_assembly
_atom_site_disorder_group
Fe Fe 0.0000 0.35140(5) 0.2500 0.01639(12) Uani 1 2 d S . .
O1 O -0.02786(8) -0.07467(17) 0.35381(12) 0.0243(3) Uani 1 1 d . . .
O2 O 0.18183(9) 0.1360(2) 0.73177(12) 0.0256(3) Uani 1 1 d . . .
H91 H 0.1403(17) 0.105(4) 0.715(2) 0.049(9) Uiso 1 1 d . . .
O3 O 0.18869(9) -0.39777(19) 0.54148(14) 0.0290(4) Uani 1 1 d . . .
H92 H 0.2265(18) -0.381(4) 0.608(3) 0.061(10) Uiso 1 1 d . . .
N N 0.09563(9) 0.0346(2) 0.49660(13) 0.0192(4) Uani 1 1 d . . .
C1 C -0.01833(11) 0.2249(2) 0.34623(16) 0.0177(4) Uani 1 1 d . . .
C2 C -0.09328(11) 0.2321(3) 0.23158(16) 0.0193(4) Uani 1 1 d . . .
H2 H -0.1234 0.1374 0.1862 0.023 Uiso 1 1 calc R . .
C3 C -0.11377(12) 0.4077(3) 0.19899(18) 0.0217(4) Uani 1 1 d . . .
H3 H -0.1592 0.4479 0.1287 0.026 Uiso 1 1 calc R . .
C4 C -0.05280(12) 0.5105(3) 0.29238(17) 0.0218(4) Uani 1 1 d . . .
H4 H -0.0515 0.6305 0.2939 0.026 Uiso 1 1 calc R . .
C5 C 0.00596(12) 0.4009(2) 0.38311(17) 0.0196(4) Uani 1 1 d . . .
H5 H 0.0523 0.4364 0.4543 0.023 Uiso 1 1 calc R . .
C6 C 0.01735(11) 0.0544(2) 0.40055(16) 0.0184(4) Uani 1 1 d . . .
C7 C 0.12351(12) -0.1418(3) 0.54121(17) 0.0220(4) Uani 1 1 d . . .
H7A H 0.0780 -0.2073 0.5244 0.026 Uiso 1 1 calc R . .
H7B H 0.1664 -0.1367 0.6223 0.026 Uiso 1 1 calc R . .
C8 C 0.15613(12) -0.2329(3) 0.49114(18) 0.0249(5) Uani 1 1 d . . .
H8A H 0.1121 -0.2467 0.4108 0.030 Uiso 1 1 calc R . .
H8B H 0.1988 -0.1632 0.5027 0.030 Uiso 1 1 calc R . .
C9 C 0.15826(11) 0.1703(3) 0.55661(17) 0.0213(4) Uani 1 1 d . . .
H9A H 0.1458 0.2577 0.5030 0.026 Uiso 1 1 calc R . .
H9B H 0.2112 0.1207 0.5890 0.026 Uiso 1 1 calc R . .
C10 C 0.16458(12) 0.2559(3) 0.64938(17) 0.0246(5) Uani 1 1 d . . .
H10A H 0.2077 0.3422 0.6859 0.029 Uiso 1 1 calc R . .
H10B H 0.1133 0.3145 0.6164 0.029 Uiso 1 1 calc R . .

loop_
_atom_site_aniso_label
_atom_site_aniso_U_11
_atom_site_aniso_U_22
_atom_site_aniso_U_33
_atom_site_aniso_U_23
_atom_site_aniso_U_13
_atom_site_aniso_U_12
Fe 0.0166(2) 0.0154(2) 0.0175(2) 0.000 0.01113(17) 0.000
O1 0.0222(7) 0.0163(7) 0.0279(8) 0.0000(6) 0.0134(6) -0.0031(6)
O2 0.0203(8) 0.0307(9) 0.0176(7) 0.0037(6) 0.0085(6) -0.0021(7)
O3 0.0274(8) 0.0214(8) 0.0227(8) -0.0013(6) 0.0091(7) 0.0045(6)
N 0.0192(8) 0.0167(8) 0.0185(8) 0.0013(7) 0.0108(7) 0.0008(6)
C1 0.0179(9) 0.0185(10) 0.0200(10) 0.0013(8) 0.0137(8) 0.0006(8)
C2 0.0159(9) 0.0217(10) 0.0204(10) -0.0004(8) 0.0118(8) -0.0034(8)
C3 0.0162(9) 0.0260(11) 0.0250(11) 0.0053(9) 0.0143(9) 0.0048(8)
C4 0.0262(10) 0.0181(10) 0.0273(11) 0.0019(8) 0.0201(9) 0.0042(8)
C5 0.0252(10) 0.0176(10) 0.0194(10) -0.0022(8) 0.0160(9) -0.0006(8)
C6 0.0211(10) 0.0169(10) 0.0227(10) -0.0012(8) 0.0166(9) -0.0014(8)
C7 0.0216(10) 0.0193(10) 0.0189(10) 0.0035(9) 0.0104(8) 0.0042(8)
C8 0.0248(11) 0.0215(11) 0.0244(11) 0.0026(9) 0.0141(9) 0.0047(9)
C9 0.0157(9) 0.0232(11) 0.0207(10) -0.0003(8) 0.0099(8) -0.0015(8)
C10 0.0238(10) 0.0220(11) 0.0189(10) 0.0003(8) 0.0097(9) -0.0031(8)

loop_
_atom_type_symbol
_atom_type_description
_atom_type_scat_dispersion_real
_atom_type_scat_dispersion_imag
_atom_type_scat_source
C C 0.0033 0.0016 'International Tables Vol C Tables 4.2.6.8 and 6.1.1.4'
H H 0.0000 0.0000 'International Tables Vol C Tables 4.2.6.8 and 6.1.1.4'
N N 0.0061 0.0033 'International Tables Vol C Tables 4.2.6.8 and 6.1.1.4'
O O 0.0106 0.0060 'International Tables Vol C Tables 4.2.6.8 and 6.1.1.4'
Fe Fe 0.3463 0.8444 'International Tables Vol C Tables 4.2.6.8 and 6.1.1.4'

loop_
_geom_angle_atom_site_label_1
_geom_angle_atom_site_label_2
_geom_angle_atom_site_label_3
_geom_angle
_geom_angle_site_symmetry_1
_geom_angle_site_symmetry_3
_geom_angle_publ_flag
C1 Fe C1 122.27(11) . 2 ?
C1 Fe C5 41.53(8) . . ?
C1 Fe C5 158.59(8) 2 . ?
C1 Fe C5 158.59(8) . 2 ?
C1 Fe C5 41.53(8) 2 2 ?
C5 Fe C5 158.22(11) . 2 ?
C1 Fe C2 41.26(7) . . ?
C1 Fe C2 108.32(8) 2 . ?
C5 Fe C2 68.89(8) . . ?
C5 Fe C2 122.10(8) 2 . ?
C1 Fe C2 108.32(8) . 2 ?
C1 Fe C2 41.26(7) 2 2 ?
C5 Fe C2 122.10(8) . 2 ?
C5 Fe C2 68.89(8) 2 2 ?
C2 Fe C2 126.11(11) . 2 ?
C1 Fe C4 159.82(8) . 2 ?
C1 Fe C4 69.07(8) 2 2 ?
C5 Fe C4 122.16(8) . 2 ?
C5 Fe C4 40.56(8) 2 2 ?
C2 Fe C4 156.71(8) . 2 ?
C2 Fe C4 68.11(8) 2 2 ?
C1 Fe C4 69.07(8) . . ?
C1 Fe C4 159.82(8) 2 . ?
C5 Fe C4 40.56(8) . . ?
C5 Fe C4 122.16(8) 2 . ?
C2 Fe C4 68.11(8) . . ?
C2 Fe C4 156.71(8) 2 . ?
C4 Fe C4 105.94(12) 2 . ?
C1 Fe C3 124.12(8) . 2 ?
C1 Fe C3 69.14(8) 2 2 ?
C5 Fe C3 106.70(8) . 2 ?
C5 Fe C3 68.44(8) 2 2 ?
C2 Fe C3 162.22(8) . 2 ?
C2 Fe C3 40.54(8) 2 2 ?
C4 Fe C3 40.30(8) 2 2 ?
C4 Fe C3 120.47(8) . 2 ?
C1 Fe C3 69.14(8) . . ?
C1 Fe C3 124.12(8) 2 . ?
C5 Fe C3 68.44(8) . . ?
C5 Fe C3 106.70(8) 2 . ?
C2 Fe C3 40.54(8) . . ?
C2 Fe C3 162.22(8) 2 . ?
C4 Fe C3 120.47(8) 2 . ?
C4 Fe C3 40.30(8) . . ?
C3 Fe C3 155.50(12) 2 . ?
C10 O2 H91 109(2) . . ?
C8 O3 H92 107(2) . . ?
C6 N C9 126.14(16) . . ?
C6 N C7 117.50(16) . . ?
C9 N C7 116.16(15) . . ?
C2 C1 C5 106.48(17) . . ?
C2 C1 C6 119.49(17) . . ?
C5 C1 C6 134.03(17) . . ?
C2 C1 Fe 69.71(11) . . ?
C5 C1 Fe 69.27(11) . . ?
C6 C1 Fe 125.28(13) . . ?
C3 C2 C1 108.70(17) . . ?
C3 C2 Fe 70.27(11) . . ?
C1 C2 Fe 69.04(10) . . ?
C3 C2 H2 125.7 . . ?
C1 C2 H2 125.7 . . ?
Fe C2 H2 126.6 . . ?
C4 C3 C2 107.86(17) . . ?
C4 C3 Fe 69.57(11) . . ?
C2 C3 Fe 69.18(10) . . ?
C4 C3 H3 126.1 . . ?
C2 C3 H3 126.1 . . ?
Fe C3 H3 126.7 . . ?
C3 C4 C5 108.77(17) . . ?
C3 C4 Fe 70.12(11) . . ?
C5 C4 Fe 69.15(11) . . ?
C3 C4 H4 125.6 . . ?
C5 C4 H4 125.6 . . ?
Fe C4 H4 126.7 . . ?
C4 C5 C1 108.18(17) . . ?
C4 C5 Fe 70.29(12) . . ?
C1 C5 Fe 69.20(11) . . ?
C4 C5 H5 125.9 . . ?
C1 C5 H5 125.9 . . ?
Fe C5 H5 126.2 . . ?
O1 C6 N 119.48(18) . . ?
O1 C6 C1 117.56(16) . . ?
N C6 C1 122.96(17) . . ?
N C7 C8 111.66(17) . . ?
N C7 H7A 109.3 . . ?
C8 C7 H7A 109.3 . . ?
N C7 H7B 109.3 . . ?
C8 C7 H7B 109.3 . . ?
H7A C7 H7B 108.0 . . ?
O3 C8 C7 110.94(17) . . ?
O3 C8 H8A 109.5 . . ?
C7 C8 H8A 109.5 . . ?
O3 C8 H8B 109.5 . . ?
C7 C8 H8B 109.5 . . ?
H8A C8 H8B 108.0 . . ?
N C9 C10 113.85(16) . . ?
N C9 H9A 108.8 . . ?
C10 C9 H9A 108.8 . . ?
N C9 H9B 108.8 . . ?
C10 C9 H9B 108.8 . . ?
H9A C9 H9B 107.7 . . ?
O2 C10 C9 112.69(17) . . ?
O2 C10 H10A 109.1 . . ?
C9 C10 H10A 109.1 . . ?
O2 C10 H10B 109.1 . . ?
C9 C10 H10B 109.1 . . ?
H10A C10 H10B 107.8 . . ?

loop_
_geom_bond_atom_site_label_1
_geom_bond_atom_site_label_2
_geom_bond_distance
_geom_bond_site_symmetry_2
_geom_bond_publ_flag
Fe C1 2.0315(19) . ?
Fe C1 2.0315(19) 2 ?
Fe C5 2.033(2) . ?
Fe C5 2.033(2) 2 ?
Fe C2 2.0405(19) . ?
Fe C2 2.0405(19) 2 ?
Fe C4 2.048(2) 2 ?
Fe C4 2.048(2) . ?
Fe C3 2.0549(19) 2 ?
Fe C3 2.0549(19) . ?
O1 C6 1.246(2) . ?
O2 C10 1.428(2) . ?
O2 H91 0.78(3) . ?
O3 C8 1.423(2) . ?
O3 H92 0.81(3) . ?
N C6 1.349(2) . ?
N C9 1.467(2) . ?
N C7 1.473(2) . ?
C1 C2 1.435(3) . ?
C1 C5 1.441(3) . ?
C1 C6 1.486(3) . ?
C2 C3 1.419(3) . ?
C2 H2 0.9300 . ?
C3 C4 1.413(3) . ?
C3 H3 0.9300 . ?
C4 C5 1.414(3) . ?
C4 H4 0.9300 . ?
C5 H5 0.9300 . ?
C7 C8 1.516(3) . ?
C7 H7A 0.9700 . ?
C7 H7B 0.9700 . ?
C8 H8A 0.9700 . ?
C8 H8B 0.9700 . ?
C9 C10 1.516(3) . ?
C9 H9A 0.9700 . ?
C9 H9B 0.9700 . ?
C10 H10A 0.9700 . ?
C10 H10B 0.9700 . ?
